data_2021527
loop_
_publ_author_name
'Liu, Jian-Jun'
'Li, Li-Zhi'
'Chen, Chun-Ping'
'Wei, Jin-Zhong'
'Cheng, Fei-Xiang'

_publ_section_title
;
 A fourfold interpenetrating cadmium(II) metal--organic framework based on
 2,4,6-tris(pyridin-4-yl)-1,3,5-triazine with reversible photochromic
 properties
;
_journal_coeditor_code YF3167
_journal_issue 3
_journal_name_full 'Acta Crystallographica Section C'
_journal_page_first 372
_journal_page_last 377
_journal_paper_doi 10.1107/S2053229619002663
_journal_volume 75
_journal_year 2019
_chemical_formula_iupac '[Cd (N O3)2 (C18 H12 N6)]'
_chemical_formula_moiety 'C18 H12 Cd N8 O6'
_chemical_formula_sum 'C18 H12 Cd N8 O6'
_chemical_formula_weight 548.76
_chemical_name_systematic
Poly[[bis(nitrato-\k^2^<i>O</i>,<i>O</i>')cadmium(II)]-\m~3~-2,4,6-tris(pyridin-4-yl)-1,3,5-triazine-\k^3^<i>N</i>^2^:<i>N</i>^4^:<i>N</i>^6^]
_space_group_crystal_system orthorhombic
_space_group_IT_number 60
_space_group_name_Hall '-P 2n 2ab'
_space_group_name_H-M_alt 'P b c n'
_symmetry_space_group_name_Hall '-P 2n 2ab'
_symmetry_space_group_name_H-M 'P b c n'
_atom_sites_solution_hydrogens geom
_audit_creation_method SHELXL-2014/7
_cell_angle_alpha 90
_cell_angle_beta 90
_cell_angle_gamma 90
_cell_formula_units_Z 8
_cell_length_a 27.1721(15)
_cell_length_b 9.7995(6)
_cell_length_c 16.3477(9)
_cell_measurement_reflns_used 9256
_cell_measurement_temperature 153(2)
_cell_measurement_theta_max 30.6390
_cell_measurement_theta_min 2.5760
_cell_volume 4353.0(4)
_computing_cell_refinement
;
APEX2 (Bruker, 2004)
;
_computing_data_collection
;
APEX2 (Bruker, 2004)
;
_computing_data_reduction
;
APEX2 (Bruker, 2004)
;
_computing_molecular_graphics
;
DIAMOND (Brandenburg, 2010)
;
_computing_publication_material
;
publCIF (Westrip, 2010)
;
_computing_structure_refinement
;
SHELXL2014 (Sheldrick, 2015)
;
_computing_structure_solution
;
SHELXS97 (Sheldrick, 2008)
;
_diffrn_ambient_temperature 153(2)
_diffrn_measured_fraction_theta_full 0.987
_diffrn_measured_fraction_theta_max 0.982
_diffrn_measurement_device_type 'Bruker APEXII area-detector'
_diffrn_measurement_method 'w scan'
_diffrn_radiation_type MoK\a
_diffrn_radiation_wavelength 0.71073
_diffrn_reflns_av_R_equivalents 0.0745
_diffrn_reflns_av_unetI/netI 0.0535
_diffrn_reflns_limit_h_max 33
_diffrn_reflns_limit_h_min -33
_diffrn_reflns_limit_k_max 11
_diffrn_reflns_limit_k_min -11
_diffrn_reflns_limit_l_max 19
_diffrn_reflns_limit_l_min -20
_diffrn_reflns_number 31963
_diffrn_reflns_theta_full 25.242
_diffrn_reflns_theta_max 26.367
_diffrn_reflns_theta_min 2.209
_exptl_absorpt_coefficient_mu 1.056
_exptl_absorpt_correction_T_max 1.0000
_exptl_absorpt_correction_T_min 0.7803
_exptl_absorpt_correction_type multi-scan
_exptl_absorpt_process_details
;
(SADABS; Bruker, 2004)
;
_exptl_crystal_colour yellow
_exptl_crystal_density_diffrn 1.675
_exptl_crystal_description block
_exptl_crystal_F_000 2176
_exptl_crystal_size_max 0.35
_exptl_crystal_size_mid 0.21
_exptl_crystal_size_min 0.08
_refine_diff_density_max 0.557
_refine_diff_density_min -0.355
_refine_ls_extinction_method none
_refine_ls_goodness_of_fit_ref 1.033
_refine_ls_hydrogen_treatment constr
_refine_ls_matrix_type full
_refine_ls_number_parameters 298
_refine_ls_number_reflns 4374
_refine_ls_number_restraints 1
_refine_ls_restrained_S_all 1.039
_refine_ls_R_factor_all 0.0403
_refine_ls_R_factor_gt 0.0294
_refine_ls_shift/su_max 0.004
_refine_ls_shift/su_mean 0.000
_refine_ls_structure_factor_coef Fsqd
_refine_ls_weighting_details 'w=1/[\s^2^(Fo^2^)+2.0785P] where P=(Fo^2^+2Fc^2^)/3'
_refine_ls_weighting_scheme calc
_refine_ls_wR_factor_gt 0.0671
_refine_ls_wR_factor_ref 0.0717
_reflns_number_gt 3574
_reflns_number_total 4374
_reflns_threshold_expression 'I > 2\s(I)'
_cod_data_source_file yf3167sup1.cif
_cod_data_source_block I
_cod_database_code 2021527
_shelx_space_group_comment
;
The symmetry employed for this shelxl refinement is uniquely defined
by the following loop, which should always be used as a source of
symmetry information in preference to the above space-group names.
They are only intended as comments.
;

loop_
_space_group_symop_operation_xyz
'x, y, z'
'-x+1/2, -y+1/2, z+1/2'
'x+1/2, -y+1/2, -z'
'-x, y, -z+1/2'
'-x, -y, -z'
'x-1/2, y-1/2, -z-1/2'
'-x-1/2, y-1/2, z'
'x, -y, z-1/2'

loop_
_atom_site_type_symbol
_atom_site_label
_atom_site_fract_x
_atom_site_fract_y
_atom_site_fract_z
_atom_site_U_iso_or_equiv
_atom_site_adp_type
_atom_site_calc_flag
_atom_site_occupancy
Cd Cd1 0.62048(2) 0.30439(2) 0.55738(2) 0.02439(8) Uani d 1
O O1 0.58275(8) 0.2351(2) 0.43176(12) 0.0444(5) Uani d 1
O O2 0.56869(7) 0.44534(19) 0.46411(12) 0.0370(5) Uani d 1
O O3 0.52776(8) 0.3505(3) 0.36422(14) 0.0618(6) Uani d 1
O O4 0.65396(8) 0.0797(2) 0.56422(14) 0.0466(5) Uani d 1
O O5 0.67216(9) 0.2049(2) 0.66839(14) 0.0548(6) Uani d 1
O O6 0.70668(8) 0.0058(2) 0.65510(16) 0.0686(7) Uani d 1
N N1 0.62853(8) 0.5041(2) 0.63114(15) 0.0356(6) Uani d 1
N N2 0.45547(8) 1.2258(2) 0.89434(13) 0.0305(5) Uani d 1
N N3 0.80789(8) 1.1364(2) 0.98532(13) 0.0293(5) Uani d 1
N N4 0.59350(7) 0.9351(2) 0.78449(12) 0.0263(5) Uani d 1
N N5 0.63505(8) 1.0824(2) 0.87707(13) 0.0288(5) Uani d 1
N N6 0.67771(7) 0.8927(2) 0.81879(12) 0.0266(5) Uani d 1
N N7 0.55910(9) 0.3437(3) 0.41864(14) 0.0386(6) Uani d 1
N N8 0.67827(9) 0.0937(3) 0.63030(18) 0.0464(7) Uani d 1
C C1 0.58912(11) 0.5826(3) 0.6446(2) 0.0492(8) Uani d 1
H H1 0.5587 0.5561 0.6208 0.059 Uiso calc 1
C C2 0.59025(11) 0.6996(3) 0.6911(2) 0.0456(8) Uani d 1
H H2 0.5612 0.7517 0.6991 0.055 Uiso calc 1
C C3 0.63421(9) 0.7405(3) 0.72590(15) 0.0270(6) Uani d 1
C C4 0.67637(10) 0.6625(3) 0.71059(17) 0.0321(6) Uani d 1
H H4 0.7075 0.6892 0.7318 0.039 Uiso calc 1
C C5 0.67167(10) 0.5456(3) 0.66383(17) 0.0352(6) Uani d 1
H H5 0.7002 0.4918 0.6542 0.042 Uiso calc 1
C C6 0.63565(9) 0.8637(3) 0.77891(15) 0.0248(5) Uani d 1
C C7 0.59467(9) 1.0388(2) 0.83766(15) 0.0259(5) Uani d 1
C C8 0.67576(9) 1.0059(2) 0.86447(15) 0.0250(5) Uani d 1
C C9 0.54687(9) 1.1067(3) 0.85634(15) 0.0282(6) Uani d 1
C C10 0.50313(10) 1.0321(3) 0.85235(19) 0.0388(7) Uani d 1
H H10 0.5037 0.9390 0.8361 0.047 Uiso calc 1
C C11 0.45885(10) 1.0945(3) 0.87221(18) 0.0404(7) Uani d 1
H H11 0.4296 1.0417 0.8700 0.049 Uiso calc 1
C C12 0.49819(11) 1.2958(3) 0.8999(2) 0.0435(8) Uani d 1
H H12 0.4969 1.3884 0.9172 0.052 Uiso calc 1
C C13 0.54401(10) 1.2398(3) 0.88174(19) 0.0400(7) Uani d 1
H H13 0.5730 1.2932 0.8869 0.048 Uiso calc 1
C C14 0.72180(9) 1.0508(2) 0.90573(15) 0.0264(6) Uani d 1
C C15 0.72012(10) 1.1495(3) 0.96686(18) 0.0382(7) Uani d 1
H H15 0.6897 1.1897 0.9824 0.046 Uiso calc 1
C C16 0.76343(11) 1.1878(3) 1.00446(19) 0.0418(8) Uani d 1
H H16 0.7618 1.2547 1.0465 0.050 Uiso calc 1
C C17 0.80924(10) 1.0419(3) 0.92681(18) 0.0398(7) Uani d 1
H H17 0.8402 1.0039 0.9124 0.048 Uiso calc 1
C C18 0.76774(10) 0.9963(3) 0.88588(17) 0.0369(7) Uani d 1
H H18 0.7705 0.9284 0.8446 0.044 Uiso calc 1

loop_
_atom_site_aniso_label
_atom_site_aniso_U_11
_atom_site_aniso_U_22
_atom_site_aniso_U_33
_atom_site_aniso_U_12
_atom_site_aniso_U_13
_atom_site_aniso_U_23
Cd1 0.01702(12) 0.02431(14) 0.03183(12) -0.00204(7) 0.00356(7) -0.00266(8)
O1 0.0413(13) 0.0449(12) 0.0470(12) 0.0125(10) -0.0078(9) -0.0156(10)
O2 0.0341(12) 0.0338(11) 0.0432(11) 0.0002(8) -0.0017(9) -0.0004(9)
O3 0.0423(14) 0.0897(17) 0.0534(14) 0.0160(12) -0.0206(11) -0.0114(13)
O4 0.0305(13) 0.0413(12) 0.0680(15) 0.0074(9) 0.0011(10) 0.0056(10)
O5 0.0543(15) 0.0638(16) 0.0463(13) 0.0074(11) -0.0030(10) 0.0131(11)
O6 0.0434(14) 0.0728(16) 0.0895(18) 0.0215(12) 0.0133(13) 0.0482(14)
N1 0.0237(12) 0.0357(14) 0.0475(14) 0.0008(9) -0.0007(10) -0.0137(11)
N2 0.0197(12) 0.0291(13) 0.0427(13) 0.0011(9) 0.0017(10) -0.0059(10)
N3 0.0233(12) 0.0274(12) 0.0371(13) -0.0021(9) -0.0068(9) 0.0015(10)
N4 0.0216(12) 0.0292(12) 0.0281(11) 0.0016(9) -0.0020(9) -0.0034(10)
N5 0.0220(11) 0.0306(12) 0.0337(12) 0.0007(9) -0.0023(9) -0.0058(10)
N6 0.0213(11) 0.0288(12) 0.0298(11) -0.0005(9) -0.0021(9) -0.0035(9)
N7 0.0242(13) 0.0547(17) 0.0369(13) 0.0046(11) -0.0008(10) -0.0047(12)
N8 0.0269(14) 0.0479(17) 0.0644(18) 0.0048(12) 0.0168(13) 0.0243(15)
C1 0.0245(16) 0.0508(19) 0.072(2) 0.0076(13) -0.0127(14) -0.0315(17)
C2 0.0271(17) 0.0440(19) 0.066(2) 0.0097(12) -0.0136(14) -0.0263(15)
C3 0.0238(14) 0.0273(14) 0.0300(13) 0.0002(11) -0.0022(10) -0.0030(11)
C4 0.0205(14) 0.0363(16) 0.0396(15) 0.0019(11) -0.0042(11) -0.0110(12)
C5 0.0220(14) 0.0354(16) 0.0483(17) 0.0034(11) -0.0015(12) -0.0118(13)
C6 0.0201(13) 0.0269(14) 0.0274(13) 0.0008(10) 0.0013(10) -0.0006(11)
C7 0.0237(14) 0.0270(14) 0.0269(13) 0.0004(10) -0.0014(10) -0.0004(11)
C8 0.0192(13) 0.0272(14) 0.0286(13) -0.0014(10) 0.0013(10) 0.0007(11)
C9 0.0238(14) 0.0308(15) 0.0301(13) 0.0016(11) -0.0015(11) -0.0056(11)
C10 0.0231(15) 0.0317(16) 0.0617(19) -0.0019(11) 0.0002(13) -0.0186(14)
C11 0.0234(15) 0.0425(18) 0.0555(18) -0.0024(12) 0.0025(13) -0.0198(15)
C12 0.0274(17) 0.0285(16) 0.075(2) 0.0004(12) 0.0077(15) -0.0114(15)
C13 0.0184(15) 0.0320(16) 0.070(2) -0.0011(11) 0.0071(13) -0.0091(15)
C14 0.0217(14) 0.0280(14) 0.0294(13) -0.0016(10) -0.0007(10) 0.0021(11)
C15 0.0211(15) 0.0431(17) 0.0503(17) 0.0001(12) -0.0035(12) -0.0153(15)
C16 0.0302(17) 0.0444(19) 0.0508(18) 0.0067(12) -0.0102(13) -0.0182(14)
C17 0.0222(15) 0.0499(19) 0.0474(17) 0.0018(13) -0.0025(12) -0.0094(15)
C18 0.0244(15) 0.0439(17) 0.0425(16) 0.0003(12) -0.0028(12) -0.0132(13)

loop_
_atom_type_symbol
_atom_type_description
_atom_type_scat_dispersion_real
_atom_type_scat_dispersion_imag
_atom_type_scat_source
C C 0.0033 0.0016 'International Tables Vol C Tables 4.2.6.8 and 6.1.1.4'
H H 0.0000 0.0000 'International Tables Vol C Tables 4.2.6.8 and 6.1.1.4'
N N 0.0061 0.0033 'International Tables Vol C Tables 4.2.6.8 and 6.1.1.4'
O O 0.0106 0.0060 'International Tables Vol C Tables 4.2.6.8 and 6.1.1.4'
Cd Cd -0.8075 1.2024 'International Tables Vol C Tables 4.2.6.8 and 6.1.1.4'

loop_
_geom_angle_atom_site_label_1
_geom_angle_atom_site_label_2
_geom_angle_atom_site_label_3
_geom_angle_site_symmetry_1
_geom_angle_site_symmetry_3
_geom_angle
_geom_angle_publ_flag
N1 Cd1 N2 . 4_646 100.75(8) y
N1 Cd1 N3 . 2_664 88.51(8) y
N2 Cd1 N3 4_646 2_664 169.02(8) y
N1 Cd1 O4 . . 136.21(8) y
N2 Cd1 O4 4_646 . 90.96(7) y
N3 Cd1 O4 2_664 . 86.29(7) y
N1 Cd1 O1 . . 136.81(8) y
N2 Cd1 O1 4_646 . 79.52(8) y
N3 Cd1 O1 2_664 . 89.70(7) y
O4 Cd1 O1 . . 86.65(7) y
N1 Cd1 O2 . . 84.44(7) y
N2 Cd1 O2 4_646 . 83.73(7) y
N3 Cd1 O2 2_664 . 91.39(7) y
O4 Cd1 O2 . . 139.07(7) y
O1 Cd1 O2 . . 52.46(7) y
N1 Cd1 O5 . . 84.16(8) y
N2 Cd1 O5 4_646 . 97.04(8) y
N3 Cd1 O5 2_664 . 89.71(8) y
O4 Cd1 O5 . . 52.41(8) y
O1 Cd1 O5 . . 138.99(8) y
O2 Cd1 O5 . . 168.52(7) y
N7 O1 Cd1 . . 97.15(15) ?
N7 O2 Cd1 . . 92.26(14) ?
N8 O4 Cd1 . . 97.94(17) ?
N8 O5 Cd1 . . 93.01(17) ?
C1 N1 C5 . . 117.2(2) ?
C1 N1 Cd1 . . 119.85(18) ?
C5 N1 Cd1 . . 122.93(17) ?
C11 N2 C12 . . 116.6(2) ?
C11 N2 Cd1 . 4_666 117.89(17) ?
C12 N2 Cd1 . 4_666 124.57(17) ?
C17 N3 C16 . . 116.9(2) ?
C17 N3 Cd1 . 2_665 120.62(17) ?
C16 N3 Cd1 . 2_665 122.35(18) ?
C7 N4 C6 . . 114.8(2) ?
C7 N5 C8 . . 114.8(2) ?
C8 N6 C6 . . 114.3(2) ?
O3 N7 O1 . . 121.3(3) ?
O3 N7 O2 . . 121.5(3) ?
O1 N7 O2 . . 117.2(2) ?
O6 N8 O5 . . 121.6(3) ?
O6 N8 O4 . . 122.1(3) ?
O5 N8 O4 . . 116.2(2) ?
N1 C1 C2 . . 123.5(3) ?
N1 C1 H1 . . 118.2 ?
C2 C1 H1 . . 118.2 ?
C1 C2 C3 . . 119.2(3) ?
C1 C2 H2 . . 120.4 ?
C3 C2 H2 . . 120.4 ?
C2 C3 C4 . . 118.3(2) ?
C2 C3 C6 . . 119.9(2) ?
C4 C3 C6 . . 121.8(2) ?
C5 C4 C3 . . 118.4(2) ?
C5 C4 H4 . . 120.8 ?
C3 C4 H4 . . 120.8 ?
N1 C5 C4 . . 123.2(2) ?
N1 C5 H5 . . 118.4 ?
C4 C5 H5 . . 118.4 ?
N4 C6 N6 . . 125.5(2) ?
N4 C6 C3 . . 116.1(2) ?
N6 C6 C3 . . 118.4(2) ?
N4 C7 N5 . . 125.0(2) ?
N4 C7 C9 . . 116.8(2) ?
N5 C7 C9 . . 118.1(2) ?
N6 C8 N5 . . 125.2(2) ?
N6 C8 C14 . . 117.7(2) ?
N5 C8 C14 . . 117.1(2) ?
C13 C9 C10 . . 117.6(2) ?
C13 C9 C7 . . 122.4(2) ?
C10 C9 C7 . . 119.9(2) ?
C11 C10 C9 . . 119.7(2) ?
C11 C10 H10 . . 120.1 ?
C9 C10 H10 . . 120.1 ?
N2 C11 C10 . . 123.1(2) ?
N2 C11 H11 . . 118.5 ?
C10 C11 H11 . . 118.5 ?
N2 C12 C13 . . 123.6(2) ?
N2 C12 H12 . . 118.2 ?
C13 C12 H12 . . 118.2 ?
C9 C13 C12 . . 119.4(2) ?
C9 C13 H13 . . 120.3 ?
C12 C13 H13 . . 120.3 ?
C15 C14 C18 . . 117.5(2) ?
C15 C14 C8 . . 120.2(2) ?
C18 C14 C8 . . 122.2(2) ?
C16 C15 C14 . . 118.8(3) ?
C16 C15 H15 . . 120.6 ?
C14 C15 H15 . . 120.6 ?
N3 C16 C15 . . 124.1(3) ?
N3 C16 H16 . . 118.0 ?
C15 C16 H16 . . 118.0 ?
N3 C17 C18 . . 123.3(3) ?
N3 C17 H17 . . 118.4 ?
C18 C17 H17 . . 118.4 ?
C17 C18 C14 . . 119.5(3) ?
C17 C18 H18 . . 120.3 ?
C14 C18 H18 . . 120.3 ?

loop_
_geom_bond_atom_site_label_1
_geom_bond_atom_site_label_2
_geom_bond_site_symmetry_2
_geom_bond_distance
_geom_bond_publ_flag
Cd1 N1 . 2.309(2) y
Cd1 N2 4_646 2.340(2) y
Cd1 N3 2_664 2.348(2) y
Cd1 O4 . 2.385(2) y
Cd1 O1 . 2.3937(19) y
Cd1 O2 . 2.4927(19) y
Cd1 O5 . 2.493(2) y
O1 N7 . 1.262(3) ?
O2 N7 . 1.269(3) ?
O3 N7 . 1.233(3) ?
O4 N8 . 1.274(3) ?
O5 N8 . 1.266(3) ?
O6 N8 . 1.226(3) ?
N1 C1 . 1.337(3) ?
N1 C5 . 1.351(3) ?
N2 C11 . 1.339(3) ?
N2 C12 . 1.352(3) ?
N2 Cd1 4_666 2.340(2) ?
N3 C17 . 1.332(3) ?
N3 C16 . 1.346(4) ?
N3 Cd1 2_665 2.348(2) ?
N4 C7 . 1.337(3) ?
N4 C6 . 1.346(3) ?
N5 C7 . 1.342(3) ?
N5 C8 . 1.352(3) ?
N6 C8 . 1.339(3) ?
N6 C6 . 1.346(3) ?
C1 C2 . 1.376(4) ?
C1 H1 . 0.9500 ?
C2 C3 . 1.383(4) ?
C2 H2 . 0.9500 ?
C3 C4 . 1.400(4) ?
C3 C6 . 1.486(4) ?
C4 C5 . 1.383(4) ?
C4 H4 . 0.9500 ?
C5 H5 . 0.9500 ?
C7 C9 . 1.491(3) ?
C8 C14 . 1.488(3) ?
C9 C13 . 1.371(4) ?
C9 C10 . 1.397(4) ?
C10 C11 . 1.389(4) ?
C10 H10 . 0.9500 ?
C11 H11 . 0.9500 ?
C12 C13 . 1.393(4) ?
C12 H12 . 0.9500 ?
C13 H13 . 0.9500 ?
C14 C15 . 1.391(4) ?
C14 C18 . 1.396(4) ?
C15 C16 . 1.380(4) ?
C15 H15 . 0.9500 ?
C16 H16 . 0.9500 ?
C17 C18 . 1.385(4) ?
C17 H17 . 0.9500 ?
C18 H18 . 0.9500 ?

_cod_database_fobs_code 2021527
